data_9009438
loop_
_publ_author_name
'Ingram, L.'
'Taylor, H. F. W.'

_publ_section_title
;
 The crystal structures of sjoegrenite and pyroaurite
;
_journal_name_full 'Mineralogical Magazine'
_journal_page_first 465
_journal_page_last 479
_journal_paper_doi 10.1180/minmag.1967.036.280.01
_journal_volume 36
_journal_year 1967
_chemical_compound_source Sweden
_chemical_formula_sum 'C0.125 H8 Fe0.25 Mg0.75 O2.875'
_chemical_name_mineral Sjogrenite
_space_group_IT_number 194
_symmetry_space_group_name_Hall '-P 6c 2c'
_symmetry_space_group_name_H-M 'P 63/m m c'
_cell_angle_alpha 90
_cell_angle_beta 90
_cell_angle_gamma 120
_cell_formula_units_Z 2
_cell_length_a 3.13
_cell_length_b 3.13
_cell_length_c 15.66
_cell_volume 132.865
_database_code_amcsd 0014446
_exptl_crystal_density_diffrn 2.193
_cod_original_formula_sum '(Mg.75 Fe.25) C.125 O2.875 H8'
_cod_database_code 9009438

loop_
_space_group_symop_operation_xyz
x,y,z
-x,-x+y,1/2+z
x,x-y,1/2-z
-x+y,-x,1/2-z
x-y,x,1/2+z
-y,-x,z
y,x,-z
y,-x+y,-z
-y,x-y,z
x-y,-y,1/2+z
-x+y,y,1/2-z
x,y,1/2-z
-x,-y,1/2+z
x,x-y,z
-x,-x+y,-z
x-y,x,-z
-x+y,-x,z
y,x,1/2+z
-y,-x,1/2-z
-y,x-y,1/2-z
y,-x+y,1/2+z
-x+y,y,z
x-y,-y,-z
-x,-y,-z

loop_
_atom_site_aniso_label
_atom_site_aniso_U_11
_atom_site_aniso_U_22
_atom_site_aniso_U_33
_atom_site_aniso_U_12
_atom_site_aniso_U_13
_atom_site_aniso_U_23
Mg 0.00400 0.00400 0.00400 0.00000 0.00000 0.00000
Fe 0.00400 0.00400 0.00400 0.00000 0.00000 0.00000
C 0.02000 0.02000 0.02000 0.00000 0.00000 0.00000
O1 0.05200 0.05200 0.01600 0.04200 0.00000 0.00000
Wat1 0.05200 0.05200 0.01600 0.04200 0.00000 0.00000
O2 0.01200 0.01200 0.01600 0.00000 0.00000 0.00000
H 0.02000 0.02000 0.02000 0.00000 0.00000 0.00000

loop_
_atom_site_label
_atom_site_fract_x
_atom_site_fract_y
_atom_site_fract_z
_atom_site_occupancy
_atom_site_type_symbol
_atom_site_attached_hydrogens
Mg 0.00000 0.00000 0.00000 0.75000 Mg 0
Fe 0.00000 0.00000 0.00000 0.25000 Fe 0
C 0.00000 0.00000 0.25000 0.12500 C 0
O1 0.23500 -0.23500 0.25000 0.12500 O 0
Wat1 0.23500 -0.23500 0.25000 0.16667 O 2
O2 0.33333 0.66667 0.06690 1.00000 O 0
H 0.33333 0.66667 0.11400 1.00000 H 0

loop_
_cod_changelog_entry_id
_cod_changelog_entry_author
_cod_changelog_entry_date
_cod_changelog_entry_text
1
;cod-tools version 3.8.0
Id: cif_guess_AMCSD_atom_types 9581 2023-05-17 12:35:41Z saulius
;
2023-05-21T08:53:26+03:00
;Derived atom types and hydrogen counts
from atom names that follow the AMCSD naming convention
(Wat == water, O-H == hydroxyl).
;

loop_
_cod_related_entry_id
_cod_related_entry_database
_cod_related_entry_code
1 AMCSD 0014446
